data_1560014
loop_
_publ_author_name
'Chen, Lin'
'Hu, Jin'
'Sun, Hong-Shun'

_publ_section_title
;
 7,8-Dimethyl-11<i>H</i>-indeno[1,2-<i>b</i>]quinoxalin-11-one
;
_journal_coeditor_code XU4042
_journal_issue 1
_journal_name_full IUCrData
_journal_page_first x210018
_journal_paper_doi 10.1107/S2414314621000183
_journal_volume 6
_journal_year 2021
_chemical_formula_iupac 'C17 H12 N2 O'
_chemical_formula_moiety 'C17 H12 N2 O'
_chemical_formula_sum 'C17 H12 N2 O'
_chemical_formula_weight 260.29
_chemical_name_systematic
;
7,8-Dimethyl-11<i>H</i>-indeno[1,2-<i>b</i>]quinoxalin-11-one
;
_space_group_crystal_system monoclinic
_space_group_IT_number 14
_space_group_name_Hall '-P 2yn'
_space_group_name_H-M_alt 'P 1 21/n 1'
_atom_sites_solution_hydrogens geom
_atom_sites_solution_primary direct
_audit_creation_method
;
Olex2 1.2
(compiled 2016.02.19 svn.r3266 for OlexSys, GUI svn.r5155)
;
_cell_angle_alpha 90
_cell_angle_beta 115.866(3)
_cell_angle_gamma 90
_cell_formula_units_Z 4
_cell_length_a 7.4548(9)
_cell_length_b 22.976(3)
_cell_length_c 8.3149(10)
_cell_measurement_reflns_used 5967
_cell_measurement_temperature 282
_cell_measurement_theta_max 28.35
_cell_measurement_theta_min 2.66
_cell_volume 1281.5(3)
_computing_cell_refinement
;
SAINT (Bruker, 2014)
;
_computing_data_collection
;
SMART (Bruker, 2014)
;
_computing_data_reduction
;
SAINT (Bruker, 2014)
;
_computing_molecular_graphics
;
<i>OLEX2</i> (Dolomanov <i>et al.</i>,  2009)
;
_computing_publication_material
;
<i>OLEX2</i> (Dolomanov <i>et al.</i>,  2009)
;
_computing_structure_refinement
;
ShelXL (Sheldrick, 2015b)
;
_computing_structure_solution
;
ShelXT (Sheldrick, 2015a)
;
_diffrn_ambient_temperature 282.34
_diffrn_detector 'CCD area detector'
_diffrn_detector_area_resol_mean 5.6
_diffrn_measured_fraction_theta_full 0.992
_diffrn_measured_fraction_theta_max 0.981
_diffrn_measurement_device 'three-circle diffractometer'
_diffrn_measurement_device_type 'Bruker SMART CCD 6000 area detector'
_diffrn_measurement_method '\w scans'
_diffrn_radiation_monochromator graphite
_diffrn_radiation_probe x-ray
_diffrn_radiation_type MoK\a
_diffrn_radiation_wavelength 0.71073
_diffrn_reflns_av_R_equivalents 0.0270
_diffrn_reflns_av_unetI/netI 0.0285
_diffrn_reflns_limit_h_max 9
_diffrn_reflns_limit_h_min -9
_diffrn_reflns_limit_k_max 30
_diffrn_reflns_limit_k_min -30
_diffrn_reflns_limit_l_max 5
_diffrn_reflns_limit_l_min -11
_diffrn_reflns_number 10114
_diffrn_reflns_theta_full 25.242
_diffrn_reflns_theta_max 28.357
_diffrn_reflns_theta_min 3.069
_diffrn_source 'sealed X-ray tube'
_exptl_absorpt_coefficient_mu 0.086
_exptl_absorpt_correction_T_max 0.7457
_exptl_absorpt_correction_T_min 0.6055
_exptl_absorpt_correction_type multi-scan
_exptl_absorpt_process_details
;
(SADABS; Bruker, 2014)
;
_exptl_crystal_colour colorless
_exptl_crystal_density_diffrn 1.349
_exptl_crystal_density_method 'not measured'
_exptl_crystal_description block
_exptl_crystal_F_000 544
_exptl_crystal_size_max 0.45
_exptl_crystal_size_mid 0.3
_exptl_crystal_size_min 0.22
_refine_diff_density_max 0.271
_refine_diff_density_min -0.225
_refine_ls_extinction_method none
_refine_ls_goodness_of_fit_ref 1.053
_refine_ls_hydrogen_treatment constr
_refine_ls_matrix_type full
_refine_ls_number_parameters 183
_refine_ls_number_reflns 3134
_refine_ls_number_restraints 0
_refine_ls_restrained_S_all 1.053
_refine_ls_R_factor_all 0.0769
_refine_ls_R_factor_gt 0.0601
_refine_ls_shift/su_max 0.001
_refine_ls_shift/su_mean 0.000
_refine_ls_structure_factor_coef Fsqd
_refine_ls_weighting_details 'w=1/[\s^2^(Fo^2^)+(0.0487P)^2^+0.7679P] where P=(Fo^2^+2Fc^2^)/3'
_refine_ls_weighting_scheme calc
_refine_ls_wR_factor_gt 0.1427
_refine_ls_wR_factor_ref 0.1532
_reflns_number_gt 2437
_reflns_number_total 3134
_reflns_threshold_expression 'I > 2\s(I)'
_cod_data_source_file xu4042sup1.cif
_cod_data_source_block I
_cod_database_code 1560014
_shelx_space_group_comment
;
The symmetry employed for this shelxl refinement is uniquely defined
by the following loop, which should always be used as a source of
symmetry information in preference to the above space-group names.
They are only intended as comments.
;
_shelx_estimated_absorpt_t_min 0.985
_shelx_estimated_absorpt_t_max 0.992

loop_
_space_group_symop_operation_xyz
'x, y, z'
'-x+1/2, y+1/2, -z+1/2'
'-x, -y, -z'
'x-1/2, -y-1/2, z-1/2'

loop_
_atom_site_type_symbol
_atom_site_label
_atom_site_fract_x
_atom_site_fract_y
_atom_site_fract_z
_atom_site_U_iso_or_equiv
_atom_site_adp_type
_atom_site_calc_flag
_atom_site_occupancy
_atom_site_disorder_assembly
_atom_site_disorder_group
O O1 0.1899(2) 0.67104(6) 0.38760(19) 0.0613(4) Uani d 1 . .
N N1 0.1135(2) 0.54175(6) 0.3195(2) 0.0400(4) Uani d 1 . .
N N2 0.3665(2) 0.48258(6) 0.6458(2) 0.0417(4) Uani d 1 . .
C C1 0.3614(2) 0.53906(7) 0.6270(2) 0.0348(4) Uani d 1 . .
C C2 0.4780(2) 0.58312(7) 0.7599(2) 0.0366(4) Uani d 1 . .
C C3 0.6183(3) 0.57743(9) 0.9349(3) 0.0483(5) Uani d 1 . .
H H3 0.6505 0.5411 0.9892 0.058 Uiso calc 1 . .
C C4 0.7104(3) 0.62748(10) 1.0279(3) 0.0542(5) Uani d 1 . .
H H4 0.8068 0.6244 1.1455 0.065 Uiso calc 1 . .
C C5 0.6616(3) 0.68157(9) 0.9493(3) 0.0517(5) Uani d 1 . .
H H5 0.7257 0.7144 1.0146 0.062 Uiso calc 1 . .
C C6 0.5187(3) 0.68793(8) 0.7744(3) 0.0463(5) Uani d 1 . .
H H6 0.4851 0.7245 0.7217 0.056 Uiso calc 1 . .
C C7 0.4275(3) 0.63822(8) 0.6807(2) 0.0381(4) Uani d 1 . .
C C8 0.2716(3) 0.63268(7) 0.4928(2) 0.0400(4) Uani d 1 . .
C C9 0.2358(2) 0.56799(7) 0.4648(2) 0.0362(4) Uani d 1 . .
C C10 0.1132(3) 0.48201(7) 0.3342(2) 0.0381(4) Uani d 1 . .
C C11 -0.0140(3) 0.44895(8) 0.1861(3) 0.0448(4) Uani d 1 . .
H H11 -0.0943 0.4680 0.0802 0.054 Uiso calc 1 . .
C C12 -0.0229(3) 0.38935(8) 0.1933(3) 0.0490(5) Uani d 1 . .
C C13 0.1007(3) 0.36040(8) 0.3545(3) 0.0528(5) Uani d 1 . .
C C14 0.2283(3) 0.39190(8) 0.4996(3) 0.0500(5) Uani d 1 . .
H H14 0.3106 0.3723 0.6037 0.060 Uiso calc 1 . .
C C15 0.2382(3) 0.45313(7) 0.4951(2) 0.0389(4) Uani d 1 . .
C C16 0.0931(4) 0.29501(9) 0.3674(4) 0.0773(8) Uani d 1 . .
H H16A 0.1901 0.2825 0.4830 0.116 Uiso calc 1 . .
H H16B 0.1219 0.2775 0.2765 0.116 Uiso calc 1 . .
H H16C -0.0375 0.2834 0.3511 0.116 Uiso calc 1 . .
C C17 -0.1623(4) 0.35635(10) 0.0302(4) 0.0665(7) Uani d 1 . .
H H17A -0.2286 0.3831 -0.0665 0.100 Uiso calc 1 . .
H H17B -0.2595 0.3362 0.0560 0.100 Uiso calc 1 . .
H H17C -0.0878 0.3287 -0.0030 0.100 Uiso calc 1 . .

loop_
_atom_site_aniso_label
_atom_site_aniso_U_11
_atom_site_aniso_U_22
_atom_site_aniso_U_33
_atom_site_aniso_U_12
_atom_site_aniso_U_13
_atom_site_aniso_U_23
O1 0.0802(11) 0.0335(7) 0.0499(8) 0.0066(7) 0.0095(7) 0.0056(6)
N1 0.0444(8) 0.0322(7) 0.0406(8) 0.0024(6) 0.0159(7) 0.0001(6)
N2 0.0491(9) 0.0341(7) 0.0459(9) 0.0071(6) 0.0245(7) 0.0067(6)
C1 0.0365(8) 0.0343(8) 0.0375(9) 0.0055(6) 0.0197(7) 0.0032(7)
C2 0.0345(8) 0.0395(9) 0.0381(9) 0.0041(7) 0.0179(7) -0.0004(7)
C3 0.0451(10) 0.0541(11) 0.0408(10) 0.0099(8) 0.0143(8) 0.0063(8)
C4 0.0406(10) 0.0733(14) 0.0405(10) 0.0042(9) 0.0102(8) -0.0085(10)
C5 0.0409(10) 0.0557(12) 0.0533(12) -0.0030(8) 0.0157(9) -0.0163(9)
C6 0.0435(10) 0.0409(10) 0.0517(11) 0.0003(8) 0.0182(9) -0.0077(8)
C7 0.0371(9) 0.0388(9) 0.0399(9) 0.0026(7) 0.0181(8) -0.0024(7)
C8 0.0463(10) 0.0313(8) 0.0395(9) 0.0029(7) 0.0161(8) -0.0019(7)
C9 0.0386(8) 0.0317(8) 0.0389(9) 0.0030(6) 0.0175(7) 0.0015(7)
C10 0.0419(9) 0.0337(8) 0.0457(10) -0.0001(7) 0.0257(8) -0.0023(7)
C11 0.0485(10) 0.0413(10) 0.0499(11) -0.0045(8) 0.0264(9) -0.0078(8)
C12 0.0565(11) 0.0417(10) 0.0663(13) -0.0115(8) 0.0429(11) -0.0148(9)
C13 0.0715(13) 0.0330(9) 0.0784(15) -0.0068(9) 0.0554(12) -0.0073(9)
C14 0.0690(13) 0.0325(9) 0.0617(12) 0.0054(8) 0.0408(11) 0.0060(8)
C15 0.0467(9) 0.0320(8) 0.0488(10) 0.0026(7) 0.0308(8) 0.0015(7)
C16 0.114(2) 0.0324(10) 0.112(2) -0.0109(12) 0.0750(19) -0.0078(12)
C17 0.0766(15) 0.0572(13) 0.0820(17) -0.0262(11) 0.0497(14) -0.0305(12)

loop_
_atom_type_symbol
_atom_type_description
_atom_type_scat_dispersion_real
_atom_type_scat_dispersion_imag
_atom_type_scat_source
C C 0.0033 0.0016 'International Tables Vol C Tables 4.2.6.8 and 6.1.1.4'
H H 0.0000 0.0000 'International Tables Vol C Tables 4.2.6.8 and 6.1.1.4'
N N 0.0061 0.0033 'International Tables Vol C Tables 4.2.6.8 and 6.1.1.4'
O O 0.0106 0.0060 'International Tables Vol C Tables 4.2.6.8 and 6.1.1.4'

loop_
_geom_angle_atom_site_label_1
_geom_angle_atom_site_label_2
_geom_angle_atom_site_label_3
_geom_angle_site_symmetry_1
_geom_angle_site_symmetry_3
_geom_angle
_geom_angle_publ_flag
C9 N1 C10 . . 114.01(15) ?
C1 N2 C15 . . 114.02(15) ?
N2 C1 C2 . . 128.14(16) ?
N2 C1 C9 . . 123.29(16) ?
C9 C1 C2 . . 108.57(14) ?
C3 C2 C1 . . 130.93(17) ?
C3 C2 C7 . . 120.44(17) ?
C7 C2 C1 . . 108.62(15) ?
C2 C3 H3 . . 120.9 ?
C2 C3 C4 . . 118.18(19) ?
C4 C3 H3 . . 120.9 ?
C3 C4 H4 . . 119.4 ?
C5 C4 C3 . . 121.26(19) ?
C5 C4 H4 . . 119.4 ?
C4 C5 H5 . . 119.5 ?
C4 C5 C6 . . 121.09(19) ?
C6 C5 H5 . . 119.5 ?
C5 C6 H6 . . 121.0 ?
C7 C6 C5 . . 117.92(18) ?
C7 C6 H6 . . 121.0 ?
C2 C7 C8 . . 110.02(15) ?
C6 C7 C2 . . 121.10(17) ?
C6 C7 C8 . . 128.89(17) ?
O1 C8 C7 . . 127.95(16) ?
O1 C8 C9 . . 127.57(17) ?
C7 C8 C9 . . 104.47(14) ?
N1 C9 C1 . . 124.53(15) ?
N1 C9 C8 . . 127.17(15) ?
C1 C9 C8 . . 108.30(14) ?
N1 C10 C11 . . 119.18(16) ?
N1 C10 C15 . . 121.59(16) ?
C11 C10 C15 . . 119.23(16) ?
C10 C11 H11 . . 119.1 ?
C12 C11 C10 . . 121.88(19) ?
C12 C11 H11 . . 119.1 ?
C11 C12 C13 . . 118.99(18) ?
C11 C12 C17 . . 119.4(2) ?
C13 C12 C17 . . 121.62(19) ?
C12 C13 C16 . . 120.3(2) ?
C14 C13 C12 . . 119.94(17) ?
C14 C13 C16 . . 119.7(2) ?
C13 C14 H14 . . 119.1 ?
C13 C14 C15 . . 121.82(19) ?
C15 C14 H14 . . 119.1 ?
N2 C15 C10 . . 122.55(15) ?
N2 C15 C14 . . 119.32(17) ?
C14 C15 C10 . . 118.13(17) ?
C13 C16 H16A . . 109.5 ?
C13 C16 H16B . . 109.5 ?
C13 C16 H16C . . 109.5 ?
H16A C16 H16B . . 109.5 ?
H16A C16 H16C . . 109.5 ?
H16B C16 H16C . . 109.5 ?
C12 C17 H17A . . 109.5 ?
C12 C17 H17B . . 109.5 ?
C12 C17 H17C . . 109.5 ?
H17A C17 H17B . . 109.5 ?
H17A C17 H17C . . 109.5 ?
H17B C17 H17C . . 109.5 ?

loop_
_geom_bond_atom_site_label_1
_geom_bond_atom_site_label_2
_geom_bond_site_symmetry_2
_geom_bond_distance
_geom_bond_publ_flag
O1 C8 . 1.203(2) ?
N1 C9 . 1.301(2) ?
N1 C10 . 1.378(2) ?
N2 C1 . 1.306(2) ?
N2 C15 . 1.377(2) ?
C1 C2 . 1.471(2) ?
C1 C9 . 1.427(2) ?
C2 C3 . 1.378(3) ?
C2 C7 . 1.401(2) ?
C3 H3 . 0.9300 ?
C3 C4 . 1.389(3) ?
C4 H4 . 0.9300 ?
C4 C5 . 1.377(3) ?
C5 H5 . 0.9300 ?
C5 C6 . 1.385(3) ?
C6 H6 . 0.9300 ?
C6 C7 . 1.382(2) ?
C7 C8 . 1.491(2) ?
C8 C9 . 1.510(2) ?
C10 C11 . 1.405(2) ?
C10 C15 . 1.418(3) ?
C11 H11 . 0.9300 ?
C11 C12 . 1.374(3) ?
C12 C13 . 1.418(3) ?
C12 C17 . 1.505(3) ?
C13 C14 . 1.372(3) ?
C13 C16 . 1.509(3) ?
C14 H14 . 0.9300 ?
C14 C15 . 1.410(2) ?
C16 H16A . 0.9600 ?
C16 H16B . 0.9600 ?
C16 H16C . 0.9600 ?
C17 H17A . 0.9600 ?
C17 H17B . 0.9600 ?
C17 H17C . 0.9600 ?

loop_
_geom_torsion_atom_site_label_1
_geom_torsion_atom_site_label_2
_geom_torsion_atom_site_label_3
_geom_torsion_atom_site_label_4
_geom_torsion_site_symmetry_1
_geom_torsion_site_symmetry_2
_geom_torsion_site_symmetry_3
_geom_torsion_site_symmetry_4
_geom_torsion
_geom_torsion_publ_flag
O1 C8 C9 N1 . . . . 2.1(3) ?
O1 C8 C9 C1 . . . . -178.2(2) ?
N1 C10 C11 C12 . . . . -179.08(17) ?
N1 C10 C15 N2 . . . . 0.1(3) ?
N1 C10 C15 C14 . . . . 179.67(16) ?
N2 C1 C2 C3 . . . . -0.6(3) ?
N2 C1 C2 C7 . . . . 178.74(17) ?
N2 C1 C9 N1 . . . . 0.2(3) ?
N2 C1 C9 C8 . . . . -179.51(16) ?
C1 N2 C15 C10 . . . . 0.3(2) ?
C1 N2 C15 C14 . . . . -179.21(16) ?
C1 C2 C3 C4 . . . . 177.84(18) ?
C1 C2 C7 C6 . . . . -178.38(16) ?
C1 C2 C7 C8 . . . . 1.22(19) ?
C2 C1 C9 N1 . . . . 179.72(16) ?
C2 C1 C9 C8 . . . . 0.04(18) ?
C2 C3 C4 C5 . . . . 0.9(3) ?
C2 C7 C8 O1 . . . . 177.7(2) ?
C2 C7 C8 C9 . . . . -1.16(19) ?
C3 C2 C7 C6 . . . . 1.0(3) ?
C3 C2 C7 C8 . . . . -179.36(16) ?
C3 C4 C5 C6 . . . . 0.0(3) ?
C4 C5 C6 C7 . . . . -0.5(3) ?
C5 C6 C7 C2 . . . . -0.1(3) ?
C5 C6 C7 C8 . . . . -179.59(18) ?
C6 C7 C8 O1 . . . . -2.7(3) ?
C6 C7 C8 C9 . . . . 178.41(18) ?
C7 C2 C3 C4 . . . . -1.4(3) ?
C7 C8 C9 N1 . . . . -179.01(17) ?
C7 C8 C9 C1 . . . . 0.66(18) ?
C9 N1 C10 C11 . . . . 179.60(16) ?
C9 N1 C10 C15 . . . . -0.4(2) ?
C9 C1 C2 C3 . . . . 179.88(18) ?
C9 C1 C2 C7 . . . . -0.79(19) ?
C10 N1 C9 C1 . . . . 0.3(2) ?
C10 N1 C9 C8 . . . . 179.93(16) ?
C10 C11 C12 C13 . . . . -0.4(3) ?
C10 C11 C12 C17 . . . . 179.93(17) ?
C11 C10 C15 N2 . . . . -179.92(16) ?
C11 C10 C15 C14 . . . . -0.4(2) ?
C11 C12 C13 C14 . . . . -0.7(3) ?
C11 C12 C13 C16 . . . . 179.44(19) ?
C12 C13 C14 C15 . . . . 1.3(3) ?
C13 C14 C15 N2 . . . . 178.80(17) ?
C13 C14 C15 C10 . . . . -0.8(3) ?
C15 N2 C1 C2 . . . . -179.95(15) ?
C15 N2 C1 C9 . . . . -0.5(2) ?
C15 C10 C11 C12 . . . . 1.0(3) ?
C16 C13 C14 C15 . . . . -178.83(19) ?
C17 C12 C13 C14 . . . . 178.92(18) ?
C17 C12 C13 C16 . . . . -0.9(3) ?

_cod_database_fobs_code 1560014
